data_4337807
loop_
_publ_author_name
'Jiao, Anqing'
'Yu, Hongwei'
'Wu, Hongping'
'Pan, Shilie'
'Zhang, Xingwen'

_publ_section_title
;
 A New Cesium Pentaborate with New B10O19 Building Blocks.
;
_journal_issue 5
_journal_name_full 'Inorganic chemistry'
_journal_page_first 2358
_journal_page_last 2360
_journal_paper_doi 10.1021/ic403070b
_journal_volume 53
_journal_year 2014
_chemical_formula_sum 'B5 Cs O8'
_chemical_formula_weight 314.96
_chemical_name_systematic
; 
 ? 
;
_space_group_IT_number 56
_symmetry_cell_setting orthorhombic
_symmetry_space_group_name_Hall '-P 2ab 2ac'
_symmetry_space_group_name_H-M 'P c c n'
_atom_sites_solution_primary direct
_atom_sites_solution_secondary difmap
_audit_creation_method SHELXL-97
_cell_angle_alpha 90.00
_cell_angle_beta 90.00
_cell_angle_gamma 90.00
_cell_formula_units_Z 16
_cell_length_a 21.028(6)
_cell_length_b 10.415(3)
_cell_length_c 13.294(4)
_cell_measurement_reflns_used 5028
_cell_measurement_temperature 296(2)
_cell_measurement_theta_max 27.41
_cell_measurement_theta_min 3.06
_cell_volume 2911.5(15)
_computing_cell_refinement 'Bruker SMART'
_computing_data_collection 'Bruker SMART'
_computing_data_reduction 'Bruker SAINT'
_computing_molecular_graphics 'Bruker SHELXTL'
_computing_publication_material 'Bruker SHELXTL'
_computing_structure_refinement 'SHELXL-97 (Sheldrick, 1997)'
_computing_structure_solution 'SHELXS-97 (Sheldrick, 1990)'
_diffrn_ambient_temperature 296(2)
_diffrn_measured_fraction_theta_full 0.999
_diffrn_measured_fraction_theta_max 0.999
_diffrn_measurement_device_type 'CCD area detector'
_diffrn_measurement_method 'phi and omega scans'
_diffrn_radiation_monochromator graphite
_diffrn_radiation_source 'fine-focus sealed tube'
_diffrn_radiation_type MoK\a
_diffrn_radiation_wavelength 0.71073
_diffrn_reflns_av_R_equivalents 0.0263
_diffrn_reflns_av_sigmaI/netI 0.0197
_diffrn_reflns_limit_h_max 27
_diffrn_reflns_limit_h_min -22
_diffrn_reflns_limit_k_max 13
_diffrn_reflns_limit_k_min -13
_diffrn_reflns_limit_l_max 17
_diffrn_reflns_limit_l_min -14
_diffrn_reflns_number 16598
_diffrn_reflns_theta_full 27.47
_diffrn_reflns_theta_max 27.47
_diffrn_reflns_theta_min 2.18
_exptl_absorpt_coefficient_mu 5.096
_exptl_absorpt_correction_T_max 0.7456
_exptl_absorpt_correction_T_min 0.5925
_exptl_absorpt_correction_type numerical
_exptl_crystal_density_diffrn 2.874
_exptl_crystal_density_method 'not measured'
_exptl_crystal_F_000 2304
_exptl_crystal_size_max 0.086
_exptl_crystal_size_mid 0.084
_exptl_crystal_size_min 0.046
_refine_diff_density_max 0.788
_refine_diff_density_min -0.566
_refine_diff_density_rms 0.102
_refine_ls_extinction_coef 0.00071(4)
_refine_ls_extinction_expression Fc^*^=kFc[1+0.001xFc^2^\l^3^/sin(2\q)]^-1/4^
_refine_ls_extinction_method SHELXL
_refine_ls_goodness_of_fit_ref 1.042
_refine_ls_matrix_type full
_refine_ls_number_parameters 255
_refine_ls_number_reflns 3330
_refine_ls_number_restraints 0
_refine_ls_restrained_S_all 1.042
_refine_ls_R_factor_all 0.0306
_refine_ls_R_factor_gt 0.0211
_refine_ls_shift/su_max 0.000
_refine_ls_shift/su_mean 0.000
_refine_ls_structure_factor_coef Fsqd
_refine_ls_weighting_details 'calc w=1/[\s^2^(Fo^2^)+(0.0234P)^2^+2.8425P] where P=(Fo^2^+2Fc^2^)/3'
_refine_ls_weighting_scheme calc
_refine_ls_wR_factor_gt 0.0496
_refine_ls_wR_factor_ref 0.0558
_reflns_number_gt 2654
_reflns_number_total 3330
_reflns_threshold_expression >2sigma(I)
_cod_data_source_file ic403070b_si_001.cif
_cod_data_source_block 1
_cod_depositor_comments
;
The following automatic conversions were performed:

'_symmetry_cell_setting' value 'Orthorhombic' changed to
'orthorhombic' according to
/usr/data/users/saulius/crontab/automatic-downloads/current/ACS/lib/dictionaries/cif_core.dic
dictionary named 'cif_core.dic' version 2.4.2 from 2011-04-26.

Automatic conversion script
Id: cif_fix_values 2281 2013-09-26 08:29:07Z andrius 
;
_cod_original_cell_volume 2911.5(14)
_cod_original_sg_symbol_H-M Pccn
_cod_database_code 4337807

loop_
_symmetry_equiv_pos_as_xyz
'x, y, z'
'-x+1/2, -y+1/2, z'
'-x, y+1/2, -z+1/2'
'x+1/2, -y, -z+1/2'
'-x, -y, -z'
'x-1/2, y-1/2, -z'
'x, -y-1/2, z-1/2'
'-x-1/2, y, z-1/2'

loop_
_atom_site_label
_atom_site_type_symbol
_atom_site_fract_x
_atom_site_fract_y
_atom_site_fract_z
_atom_site_U_iso_or_equiv
_atom_site_adp_type
_atom_site_occupancy
_atom_site_symmetry_multiplicity
_atom_site_calc_flag
_atom_site_refinement_flags
Cs1 Cs 0.2500 0.2500 0.39160(2) 0.02542(8) Uani 1 2 d S
Cs2 Cs 0.2500 -0.2500 0.36844(2) 0.02623(8) Uani 1 2 d S
Cs3 Cs 0.498721(8) 0.238079(17) 0.507973(14) 0.02242(7) Uani 1 1 d .
B1 B 0.34484(16) -0.0060(3) 0.5247(2) 0.0178(7) Uani 1 1 d .
B2 B 0.36095(17) 0.4964(3) 0.5254(2) 0.0196(7) Uani 1 1 d .
B3 B 0.59092(17) -0.0098(3) 0.6280(2) 0.0180(7) Uani 1 1 d .
O1 O 0.36126(11) -0.2593(2) 0.20358(19) 0.0358(6) Uani 1 1 d .
O2 O 0.48009(9) 0.47304(19) 0.33206(15) 0.0224(4) Uani 1 1 d .
O3 O 0.61254(10) 0.3966(2) 0.66821(16) 0.0303(5) Uani 1 1 d .
O4 O 0.35631(11) 0.2833(2) 0.23299(16) 0.0280(5) Uani 1 1 d .
O5 O 0.53999(10) 0.0334(2) 0.67821(15) 0.0239(5) Uani 1 1 d .
O6 O 0.36816(9) 0.0938(2) 0.58253(15) 0.0257(5) Uani 1 1 d .
O7 O 0.28673(10) -0.0538(2) 0.53829(15) 0.0252(5) Uani 1 1 d .
O8 O 0.30915(10) 0.43241(19) 0.55367(15) 0.0242(5) Uani 1 1 d .
O9 O 0.46145(10) -0.36863(19) 0.20039(15) 0.0249(5) Uani 1 1 d .
O10 O 0.27277(9) 0.0924(2) 0.67821(15) 0.0238(5) Uani 1 1 d .
O11 O 0.62040(10) -0.1239(2) 0.65364(15) 0.0258(5) Uani 1 1 d .
O12 O 0.28646(9) -0.10196(19) 0.17216(15) 0.0238(5) Uani 1 1 d .
O13 O 0.37660(9) 0.6153(2) 0.56544(15) 0.0245(5) Uani 1 1 d .
O14 O 0.38445(10) -0.05696(19) 0.45137(15) 0.0229(5) Uani 1 1 d .
O15 O 0.40144(10) 0.44432(19) 0.45485(15) 0.0245(5) Uani 1 1 d .
O17 O 0.44350(10) 0.13864(19) 0.20024(15) 0.0253(5) Uani 1 1 d .
B31 B 0.24103(16) 0.0016(3) 0.6125(3) 0.0196(7) Uani 1 1 d .
B30 B 0.34139(16) 0.6588(3) 0.6460(2) 0.0213(7) Uani 1 1 d .
B28 B 0.40609(17) -0.3396(3) 0.2420(2) 0.0223(7) Uani 1 1 d .
B29 B 0.39513(17) 0.1825(3) 0.2556(2) 0.0213(7) Uani 1 1 d .
B32 B 0.50924(16) 0.5497(3) 0.2528(2) 0.0192(7) Uani 1 1 d .
B33 B 0.33160(16) 0.1357(3) 0.6624(2) 0.0198(7) Uani 1 1 d .
B34 B 0.42409(16) 0.5060(3) 0.3716(2) 0.0170(7) Uani 1 1 d .

loop_
_atom_site_aniso_label
_atom_site_aniso_U_11
_atom_site_aniso_U_22
_atom_site_aniso_U_33
_atom_site_aniso_U_23
_atom_site_aniso_U_13
_atom_site_aniso_U_12
Cs1 0.02119(15) 0.03080(16) 0.02427(15) 0.000 0.000 0.00489(11)
Cs2 0.02734(16) 0.02964(16) 0.02172(14) 0.000 0.000 -0.00297(11)
Cs3 0.02004(12) 0.02395(11) 0.02328(11) -0.00213(6) -0.00018(7) 0.00269(7)
B1 0.0210(17) 0.0166(15) 0.0158(16) 0.0024(11) -0.0002(13) 0.0007(12)
B2 0.0219(18) 0.0222(17) 0.0146(16) 0.0035(12) 0.0006(13) 0.0024(13)
B3 0.0171(17) 0.0197(16) 0.0171(16) -0.0002(11) -0.0022(13) -0.0001(13)
O1 0.0280(13) 0.0345(13) 0.0448(15) 0.0187(11) -0.0068(11) 0.0045(10)
O2 0.0187(11) 0.0256(10) 0.0228(11) 0.0072(8) 0.0069(8) 0.0044(8)
O3 0.0247(12) 0.0346(13) 0.0315(12) 0.0139(10) 0.0105(10) 0.0146(10)
O4 0.0258(12) 0.0298(12) 0.0283(12) 0.0087(9) -0.0015(9) 0.0095(10)
O5 0.0209(11) 0.0241(10) 0.0268(11) 0.0079(9) 0.0098(9) 0.0067(9)
O6 0.0178(11) 0.0297(11) 0.0295(12) -0.0084(9) 0.0074(9) -0.0073(9)
O7 0.0203(11) 0.0301(12) 0.0252(11) -0.0103(9) 0.0030(9) -0.0077(9)
O8 0.0210(11) 0.0237(11) 0.0279(11) -0.0066(8) 0.0047(9) -0.0060(9)
O9 0.0239(11) 0.0296(11) 0.0211(11) 0.0071(8) 0.0027(9) 0.0015(9)
O10 0.0147(10) 0.0319(11) 0.0248(11) -0.0101(9) 0.0028(8) -0.0063(9)
O11 0.0251(12) 0.0305(12) 0.0216(11) 0.0073(9) 0.0076(9) 0.0126(9)
O12 0.0194(11) 0.0289(11) 0.0230(11) 0.0088(9) 0.0056(9) 0.0069(9)
O13 0.0203(11) 0.0238(11) 0.0295(12) -0.0029(9) 0.0083(9) -0.0067(9)
O14 0.0282(12) 0.0187(11) 0.0217(11) 0.0029(8) 0.0092(9) 0.0048(9)
O15 0.0269(12) 0.0236(11) 0.0230(11) 0.0056(8) 0.0095(9) 0.0078(9)
O17 0.0229(11) 0.0312(12) 0.0217(11) 0.0077(9) 0.0062(9) 0.0063(9)
B31 0.0160(17) 0.0250(18) 0.0179(16) -0.0001(12) -0.0012(13) -0.0047(13)
B30 0.0194(17) 0.0228(17) 0.0217(17) -0.0014(13) -0.0057(13) -0.0001(14)
B28 0.0226(18) 0.0230(17) 0.0214(17) 0.0025(12) -0.0033(13) 0.0010(14)
B29 0.0209(18) 0.0228(17) 0.0202(17) 0.0028(12) -0.0047(13) 0.0029(14)
B32 0.0176(17) 0.0211(16) 0.0189(16) 0.0002(11) 0.0039(13) -0.0018(14)
B33 0.0172(16) 0.0223(16) 0.0199(16) -0.0024(12) -0.0032(13) -0.0016(13)
B34 0.0164(17) 0.0177(16) 0.0168(16) -0.0003(11) -0.0003(12) 0.0017(12)

loop_
_atom_type_symbol
_atom_type_description
_atom_type_scat_dispersion_real
_atom_type_scat_dispersion_imag
_atom_type_scat_source
B B 0.0013 0.0007 'International Tables Vol C Tables 4.2.6.8 and 6.1.1.4'
O O 0.0106 0.0060 'International Tables Vol C Tables 4.2.6.8 and 6.1.1.4'
Cs Cs -0.3680 2.1192 'International Tables Vol C Tables 4.2.6.8 and 6.1.1.4'

loop_
_geom_angle_atom_site_label_1
_geom_angle_atom_site_label_2
_geom_angle_atom_site_label_3
_geom_angle
_geom_angle_site_symmetry_1
_geom_angle_site_symmetry_3
O11 Cs1 O11 157.51(7) 5_656 6_566
O11 Cs1 O4 117.27(6) 5_656 2
O11 Cs1 O4 43.62(5) 6_566 2
O11 Cs1 O4 43.62(5) 5_656 .
O11 Cs1 O4 117.27(6) 6_566 .
O4 Cs1 O4 94.03(8) 2 .
O11 Cs1 O8 92.38(6) 5_656 .
O11 Cs1 O8 103.12(5) 6_566 .
O4 Cs1 O8 145.54(5) 2 .
O4 Cs1 O8 96.55(6) . .
O11 Cs1 O8 103.12(5) 5_656 2
O11 Cs1 O8 92.38(6) 6_566 2
O4 Cs1 O8 96.55(6) 2 2
O4 Cs1 O8 145.54(5) . 2
O8 Cs1 O8 93.01(8) . 2
O11 Cs1 O10 75.51(5) 5_656 8_655
O11 Cs1 O10 85.20(5) 6_566 8_655
O4 Cs1 O10 41.93(5) 2 8_655
O4 Cs1 O10 64.92(6) . 8_655
O8 Cs1 O10 161.39(5) . 8_655
O8 Cs1 O10 103.37(6) 2 8_655
O11 Cs1 O10 85.20(5) 5_656 7_565
O11 Cs1 O10 75.51(5) 6_566 7_565
O4 Cs1 O10 64.92(6) 2 7_565
O4 Cs1 O10 41.93(5) . 7_565
O8 Cs1 O10 103.37(6) . 7_565
O8 Cs1 O10 161.39(5) 2 7_565
O10 Cs1 O10 62.16(8) 8_655 7_565
O11 Cs1 B29 136.97(7) 5_656 2
O11 Cs1 B29 22.19(6) 6_566 2
O4 Cs1 B29 21.69(6) 2 2
O4 Cs1 B29 104.33(7) . 2
O8 Cs1 B29 124.16(7) . 2
O8 Cs1 B29 97.28(7) 2 2
O10 Cs1 B29 63.01(6) 8_655 2
O10 Cs1 B29 66.27(6) 7_565 2
O11 Cs1 B33 96.45(7) 5_656 8_655
O11 Cs1 B33 64.27(6) 6_566 8_655
O4 Cs1 B33 20.89(6) 2 8_655
O4 Cs1 B33 79.02(7) . 8_655
O8 Cs1 B33 161.43(6) . 8_655
O8 Cs1 B33 100.81(7) 2 8_655
O10 Cs1 B33 21.04(6) 8_655 8_655
O10 Cs1 B33 61.34(6) 7_565 8_655
B29 Cs1 B33 42.11(7) 2 8_655
O11 Cs1 B33 64.27(6) 5_656 7_565
O11 Cs1 B33 96.45(7) 6_566 7_565
O4 Cs1 B33 79.02(7) 2 7_565
O4 Cs1 B33 20.89(6) . 7_565
O8 Cs1 B33 100.81(7) . 7_565
O8 Cs1 B33 161.43(6) 2 7_565
O10 Cs1 B33 61.34(6) 8_655 7_565
O10 Cs1 B33 21.04(6) 7_565 7_565
B29 Cs1 B33 85.24(7) 2 7_565
B33 Cs1 B33 68.85(10) 8_655 7_565
O11 Cs1 B1 149.30(7) 5_656 2
O11 Cs1 B1 47.40(6) 6_566 2
O4 Cs1 B1 90.97(7) 2 2
O4 Cs1 B1 128.55(6) . 2
O8 Cs1 B1 57.18(6) . 2
O8 Cs1 B1 84.02(6) 2 2
O10 Cs1 B1 132.53(6) 8_655 2
O10 Cs1 B1 97.36(6) 7_565 2
B29 Cs1 B1 69.57(7) 2 2
B33 Cs1 B1 111.68(7) 8_655 2
B33 Cs1 B1 113.90(7) 7_565 2
O12 Cs2 O12 66.84(8) 2_545 .
O12 Cs2 O7 168.79(6) 2_545 .
O12 Cs2 O7 102.65(6) . .
O12 Cs2 O7 102.65(6) 2_545 2_545
O12 Cs2 O7 168.79(6) . 2_545
O7 Cs2 O7 88.09(8) . 2_545
O12 Cs2 O1 42.74(5) 2_545 2_545
O12 Cs2 O1 66.03(6) . 2_545
O7 Cs2 O1 130.61(5) . 2_545
O7 Cs2 O1 109.35(6) 2_545 2_545
O12 Cs2 O1 66.03(6) 2_545 .
O12 Cs2 O1 42.74(5) . .
O7 Cs2 O1 109.35(6) . .
O7 Cs2 O1 130.61(5) 2_545 .
O1 Cs2 O1 93.79(9) 2_545 .
O12 Cs2 O3 82.16(6) 2_545 5_656
O12 Cs2 O3 83.70(5) . 5_656
O7 Cs2 O3 101.03(6) . 5_656
O7 Cs2 O3 91.18(5) 2_545 5_656
O1 Cs2 O3 123.45(6) 2_545 5_656
O1 Cs2 O3 41.18(5) . 5_656
O12 Cs2 O3 83.70(5) 2_545 6_556
O12 Cs2 O3 82.16(6) . 6_556
O7 Cs2 O3 91.18(5) . 6_556
O7 Cs2 O3 101.03(6) 2_545 6_556
O1 Cs2 O3 41.18(5) 2_545 6_556
O1 Cs2 O3 123.45(6) . 6_556
O3 Cs2 O3 163.05(8) 5_656 6_556
O12 Cs2 O14 135.69(5) 2_545 .
O12 Cs2 O14 77.88(5) . .
O7 Cs2 O14 39.84(5) . .
O7 Cs2 O14 109.42(5) 2_545 .
O1 Cs2 O14 139.19(5) 2_545 .
O1 Cs2 O14 69.94(6) . .
O3 Cs2 O14 67.70(5) 5_656 .
O3 Cs2 O14 117.96(5) 6_556 .
O12 Cs2 O14 77.88(5) 2_545 2_545
O12 Cs2 O14 135.69(5) . 2_545
O7 Cs2 O14 109.42(5) . 2_545
O7 Cs2 O14 39.84(5) 2_545 2_545
O1 Cs2 O14 69.94(6) 2_545 2_545
O1 Cs2 O14 139.19(5) . 2_545
O3 Cs2 O14 117.96(5) 5_656 2_545
O3 Cs2 O14 67.70(5) 6_556 2_545
O14 Cs2 O14 144.74(6) . 2_545
O12 Cs2 B30 21.08(6) 2_545 8_645
O12 Cs2 B30 65.27(7) . 8_645
O7 Cs2 B30 151.70(7) . 8_645
O7 Cs2 B30 106.46(7) 2_545 8_645
O1 Cs2 B30 21.68(6) 2_545 8_645
O1 Cs2 B30 79.80(7) . 8_645
O3 Cs2 B30 102.75(7) 5_656 8_645
O3 Cs2 B30 62.65(6) 6_556 8_645
O14 Cs2 B30 142.90(6) . 8_645
O14 Cs2 B30 72.11(6) 2_545 8_645
O12 Cs2 B30 65.27(7) 2_545 7_565
O12 Cs2 B30 21.08(6) . 7_565
O7 Cs2 B30 106.46(7) . 7_565
O7 Cs2 B30 151.70(7) 2_545 7_565
O1 Cs2 B30 79.80(7) 2_545 7_565
O1 Cs2 B30 21.68(6) . 7_565
O3 Cs2 B30 62.65(6) 5_656 7_565
O3 Cs2 B30 102.75(7) 6_556 7_565
O14 Cs2 B30 72.11(6) . 7_565
O14 Cs2 B30 142.90(6) 2_545 7_565
B30 Cs2 B30 71.89(10) 8_645 7_565
O15 Cs3 O17 69.29(6) . 7_566
O15 Cs3 O9 103.11(6) . 3_655
O17 Cs3 O9 172.13(5) 7_566 3_655
O15 Cs3 O14 170.63(5) . 5_656
O17 Cs3 O14 113.65(5) 7_566 5_656
O9 Cs3 O14 74.18(5) 3_655 5_656
O15 Cs3 O13 98.25(6) . 5_666
O17 Cs3 O13 111.33(5) 7_566 5_666
O9 Cs3 O13 71.09(5) 3_655 5_666
O14 Cs3 O13 72.38(6) 5_656 5_666
O15 Cs3 O5 143.90(5) . .
O17 Cs3 O5 78.19(6) 7_566 .
O9 Cs3 O5 108.49(6) 3_655 .
O14 Cs3 O5 43.38(5) 5_656 .
O13 Cs3 O5 108.06(6) 5_666 .
O15 Cs3 O6 80.29(6) . .
O17 Cs3 O6 68.03(5) 7_566 .
O9 Cs3 O6 109.37(5) 3_655 .
O14 Cs3 O6 109.08(6) 5_656 .
O13 Cs3 O6 178.53(5) 5_666 .
O5 Cs3 O6 73.19(5) . .
O15 Cs3 O2 42.10(5) . .
O17 Cs3 O2 103.08(6) 7_566 .
O9 Cs3 O2 71.05(5) 3_655 .
O14 Cs3 O2 129.69(5) 5_656 .
O13 Cs3 O2 62.63(5) 5_666 .
O5 Cs3 O2 170.53(5) . .
O6 Cs3 O2 116.09(5) . .
O15 Cs3 B34 83.16(7) . 5_666
O17 Cs3 B34 58.67(7) 7_566 5_666
O9 Cs3 B34 123.74(7) 3_655 5_666
O14 Cs3 B34 90.91(7) 5_656 5_666
O13 Cs3 B34 52.78(7) 5_666 5_666
O5 Cs3 B34 93.28(7) . 5_666
O6 Cs3 B34 126.65(7) . 5_666
O2 Cs3 B34 79.68(7) . 5_666
O15 Cs3 O11 67.53(5) . 5_656
O17 Cs3 O11 112.30(5) 7_566 5_656
O9 Cs3 O11 61.58(5) 3_655 5_656
O14 Cs3 O11 117.38(5) 5_656 5_656
O13 Cs3 O11 124.21(5) 5_666 5_656
O5 Cs3 O11 113.43(5) . 5_656
O6 Cs3 O11 55.43(5) . 5_656
O2 Cs3 O11 74.99(5) . 5_656
B34 Cs3 O11 150.19(6) 5_666 5_656
O15 Cs3 B3 89.86(7) . 5_656
O17 Cs3 B3 120.20(7) 7_566 5_656
O9 Cs3 B3 56.32(7) 3_655 5_656
O14 Cs3 B3 95.80(7) 5_656 5_656
O13 Cs3 B3 127.22(7) 5_666 5_656
O5 Cs3 B3 93.31(7) . 5_656
O6 Cs3 B3 53.13(7) . 5_656
O2 Cs3 B3 94.06(7) . 5_656
B34 Cs3 B3 172.84(7) 5_666 5_656
O11 Cs3 B3 22.66(6) 5_656 5_656
O15 Cs3 O3 105.05(5) . .
O17 Cs3 O3 64.53(5) 7_566 .
O9 Cs3 O3 120.86(5) 3_655 .
O14 Cs3 O3 69.78(5) 5_656 .
O13 Cs3 O3 54.22(5) 5_666 .
O5 Cs3 O3 73.12(5) . .
O6 Cs3 O3 125.91(5) . .
O2 Cs3 O3 98.80(5) . .
B34 Cs3 O3 22.31(6) 5_666 .
O11 Cs3 O3 172.49(4) 5_656 .
B3 Cs3 O3 164.85(6) 5_656 .
O7 B1 O6 122.1(3) . .
O7 B1 O14 120.1(3) . .
O6 B1 O14 117.7(3) . .
O8 B2 O15 120.1(3) . .
O8 B2 O13 122.2(3) . .
O15 B2 O13 117.8(3) . .
O8 B2 Cs1 46.33(14) . .
O15 B2 Cs1 78.47(17) . .
O13 B2 Cs1 154.8(2) . .
O5 B3 O14 121.1(3) . 5_656
O5 B3 O11 121.6(3) . .
O14 B3 O11 117.2(3) 5_656 .
O5 B3 Cs3 93.12(18) . 5_656
O14 B3 Cs3 98.60(17) 5_656 5_656
O11 B3 Cs3 77.69(16) . 5_656
B28 O1 B30 153.7(3) . 7_565
B28 O1 Cs2 105.50(19) . .
B30 O1 Cs2 97.87(19) 7_565 .
B34 O2 B32 121.0(2) . .
B34 O2 Cs3 90.93(16) . .
B32 O2 Cs3 147.29(17) . .
B34 O2 Cs3 70.84(16) . 5_666
B32 O2 Cs3 85.41(16) . 5_666
Cs3 O2 Cs3 100.09(6) . 5_666
B34 O3 B28 119.1(2) 5_666 5_656
B34 O3 Cs2 140.51(18) 5_666 5_656
B28 O3 Cs2 100.13(18) 5_656 5_656
B34 O3 Cs3 74.88(16) 5_666 .
B28 O3 Cs3 97.16(18) 5_656 .
Cs2 O3 Cs3 106.38(6) 5_656 .
B29 O4 B33 148.8(3) . 7_565
B29 O4 Cs1 101.32(18) . .
B33 O4 Cs1 105.24(18) 7_565 .
B3 O5 B32 119.4(2) . 7_566
B3 O5 Cs3 95.01(17) . .
B32 O5 Cs3 138.18(17) 7_566 .
B33 O6 B1 117.8(2) . .
B33 O6 Cs3 123.56(17) . .
B1 O6 Cs3 118.23(18) . .
B1 O7 B31 122.4(2) . .
B1 O7 Cs2 111.82(17) . .
B31 O7 Cs2 124.61(16) . .
B1 O7 Cs1 78.77(16) . .
B31 O7 Cs1 83.48(15) . .
Cs2 O7 Cs1 97.05(6) . .
B2 O8 B31 120.0(2) . 2
B2 O8 Cs1 115.75(18) . .
B31 O8 Cs1 111.21(16) 2 .
B28 O9 B32 121.9(2) . 1_545
B28 O9 Cs3 121.96(18) . 3_645
B32 O9 Cs3 116.11(16) 1_545 3_645
B33 O10 B31 123.5(2) . .
B33 O10 Cs1 95.83(17) . 7_566
B31 O10 Cs1 140.58(17) . 7_566
B3 O11 B29 119.0(2) . 5_656
B3 O11 Cs1 135.55(18) . 5_656
B29 O11 Cs1 100.94(17) 5_656 5_656
B3 O11 Cs3 79.64(16) . 5_656
B29 O11 Cs3 102.40(18) 5_656 5_656
Cs1 O11 Cs3 111.55(6) 5_656 5_656
B30 O12 B31 121.7(2) 7_565 8_655
B30 O12 Cs2 102.08(17) 7_565 .
B31 O12 Cs2 136.18(17) 8_655 .
B30 O13 B2 117.6(2) . .
B30 O13 Cs3 121.48(18) . 5_666
B2 O13 Cs3 120.35(18) . 5_666
B3 O14 B1 125.1(2) 5_656 .
B3 O14 Cs3 98.16(17) 5_656 5_656
B1 O14 Cs3 125.28(17) . 5_656
B3 O14 Cs2 109.98(17) 5_656 .
B1 O14 Cs2 87.60(17) . .
Cs3 O14 Cs2 109.12(6) 5_656 .
B34 O15 B2 125.6(2) . .
B34 O15 Cs3 106.57(17) . .
B2 O15 Cs3 122.29(17) . .
B29 O17 B32 119.2(2) . 3_645
B29 O17 Cs3 126.88(18) . 7_565
B32 O17 Cs3 110.71(15) 3_645 7_565
O10 B31 O12 109.7(3) . 8_656
O10 B31 O8 110.1(2) . 2
O12 B31 O8 110.3(2) 8_656 2
O10 B31 O7 110.7(2) . .
O12 B31 O7 109.2(2) 8_656 .
O8 B31 O7 106.8(2) 2 .
O10 B31 Cs1 89.93(16) . .
O12 B31 Cs1 156.21(19) 8_656 .
O8 B31 Cs1 48.14(13) 2 .
O7 B31 Cs1 74.27(15) . .
O12 B30 O1 117.2(3) 7_566 7_566
O12 B30 O13 121.2(3) 7_566 .
O1 B30 O13 121.6(3) 7_566 .
O12 B30 Cs2 56.83(15) 7_566 7_566
O1 B30 Cs2 60.45(17) 7_566 7_566
O13 B30 Cs2 175.6(2) . 7_566
O9 B28 O1 126.3(3) . .
O9 B28 O3 120.6(3) . 5_656
O1 B28 O3 113.0(3) . 5_656
O9 B28 Cs3 41.58(14) . 3_645
O1 B28 Cs3 84.80(18) . 3_645
O3 B28 Cs3 161.8(2) 5_656 3_645
O17 B29 O4 126.7(3) . .
O17 B29 O11 120.4(3) . 5_656
O4 B29 O11 112.9(3) . 5_656
O2 B32 O5 110.6(3) . 7_565
O2 B32 O9 111.5(2) . 1_565
O5 B32 O9 108.6(2) 7_565 1_565
O2 B32 O17 108.4(2) . 3_655
O5 B32 O17 110.8(2) 7_565 3_655
O9 B32 O17 106.9(2) 1_565 3_655
O2 B32 Cs3 72.58(15) . 5_666
O5 B32 Cs3 155.5(2) 7_565 5_666
O9 B32 Cs3 91.65(16) 1_565 5_666
O17 B32 Cs3 48.14(12) 3_655 5_666
O10 B33 O4 117.0(3) . 7_566
O10 B33 O6 122.1(3) . .
O4 B33 O6 120.8(3) 7_566 .
O10 B33 Cs1 63.12(15) . 7_566
O4 B33 Cs1 53.87(15) 7_566 7_566
O6 B33 Cs1 173.8(2) . 7_566
O2 B34 O15 120.4(3) . .
O2 B34 O3 122.1(3) . 5_666
O15 B34 O3 117.5(3) . 5_666
O2 B34 Cs3 88.10(17) . 5_666
O15 B34 Cs3 98.56(17) . 5_666
O3 B34 Cs3 82.81(17) 5_666 5_666

loop_
_geom_bond_atom_site_label_1
_geom_bond_atom_site_label_2
_geom_bond_distance
_geom_bond_site_symmetry_2
Cs1 O11 3.084(2) 5_656
Cs1 O11 3.084(2) 6_566
Cs1 O4 3.093(2) 2
Cs1 O4 3.093(2) .
Cs1 O8 3.130(2) .
Cs1 O8 3.130(2) 2
Cs1 O10 3.312(2) 8_655
Cs1 O10 3.312(2) 7_565
Cs1 B29 3.616(4) 2
Cs1 B33 3.694(3) 8_655
Cs1 B33 3.694(3) 7_565
Cs1 B1 3.770(3) 2
Cs2 O12 3.126(2) 2_545
Cs2 O12 3.126(2) .
Cs2 O7 3.142(2) .
Cs2 O7 3.142(2) 2_545
Cs2 O1 3.207(3) 2_545
Cs2 O1 3.207(3) .
Cs2 O3 3.305(2) 5_656
Cs2 O3 3.305(2) 6_556
Cs2 O14 3.640(2) .
Cs2 O14 3.640(2) 2_545
Cs2 B30 3.652(3) 8_645
Cs2 B30 3.652(3) 7_565
Cs3 O15 3.049(2) .
Cs3 O17 3.087(2) 7_566
Cs3 O9 3.100(2) 3_655
Cs3 O14 3.144(2) 5_656
Cs3 O13 3.187(2) 5_666
Cs3 O5 3.228(2) .
Cs3 O6 3.283(2) .
Cs3 O2 3.407(2) .
Cs3 B34 3.507(3) 5_666
Cs3 O11 3.508(2) 5_656
Cs3 B3 3.532(3) 5_656
Cs3 O3 3.604(2) .
B1 O7 1.332(4) .
B1 O6 1.382(4) .
B1 O14 1.388(4) .
B2 O8 1.331(4) .
B2 O15 1.378(4) .
B2 O13 1.388(4) .
B3 O5 1.340(4) .
B3 O14 1.366(4) 5_656
B3 O11 1.383(4) .
B3 Cs3 3.532(3) 5_656
O1 B28 1.360(4) .
O1 B30 1.362(4) 7_565
O2 B34 1.334(4) .
O2 B32 1.458(4) .
O2 Cs3 3.711(2) 5_666
O3 B34 1.379(4) 5_666
O3 B28 1.389(4) 5_656
O3 Cs2 3.305(2) 5_656
O4 B29 1.363(4) .
O4 B33 1.365(4) 7_565
O5 B32 1.466(4) 7_566
O6 B33 1.382(4) .
O7 B31 1.493(4) .
O8 B31 1.483(4) 2
O9 B28 1.324(4) .
O9 B32 1.489(4) 1_545
O9 Cs3 3.100(2) 3_645
O10 B33 1.333(4) .
O10 B31 1.450(4) .
O10 Cs1 3.312(2) 7_566
O11 B29 1.391(4) 5_656
O11 Cs1 3.084(2) 5_656
O11 Cs3 3.508(2) 5_656
O12 B30 1.344(4) 7_565
O12 B31 1.458(4) 8_655
O13 B30 1.379(4) .
O13 Cs3 3.187(2) 5_666
O14 B3 1.366(4) 5_656
O14 Cs3 3.144(2) 5_656
O15 B34 1.366(4) .
O17 B29 1.336(4) .
O17 B32 1.495(4) 3_645
O17 Cs3 3.087(2) 7_565
B31 O12 1.458(4) 8_656
B31 O8 1.483(4) 2
B30 O12 1.344(4) 7_566
B30 O1 1.362(4) 7_566
B30 Cs2 3.652(3) 7_566
B28 O3 1.389(4) 5_656
B28 Cs3 3.963(4) 3_645
B29 O11 1.391(4) 5_656
B32 O5 1.466(4) 7_565
B32 O9 1.489(4) 1_565
B32 O17 1.495(4) 3_655
B32 Cs3 3.877(3) 5_666
B33 O4 1.365(4) 7_566
B33 Cs1 3.694(3) 7_566
B34 O3 1.379(4) 5_666
B34 Cs3 3.507(3) 5_666
